data_2012098
loop_
_publ_author_name
'Subbiah Pandi, A.'
'Banumathi, S.'
'Velmurugan, D.'
'Shanmuga Sundara Raj, S.'
'Fun, Hoong-Kun'
'Manikandan, S.'

_publ_section_title
3-(<i>p</i>-Chlorophenyl)-4-phenyl-4,5-dihydroisoxazole-5-spiro-2'-1',2',3',4'-tetrahydronaphthalen-1'-one
_journal_issue 7
_journal_name_full 'Acta Crystallographica Section C'
_journal_page_first 819
_journal_page_last 820
_journal_paper_doi 10.1107/S0108270101003997
_journal_volume 57
_journal_year 2001
_chemical_formula_sum 'C24 H18 Cl N O2'
_chemical_formula_weight 387.84
_chemical_name_systematic
;
3-(p-Chlorophenyl)-4-phenyl-4,5-dihydroisoxazole-5-spiro-2'-
1',2',3',4'-tetrahydronaphthalen-1'-one
;
_space_group_IT_number 2
_symmetry_cell_setting triclinic
_symmetry_space_group_name_Hall '-P 1'
_symmetry_space_group_name_H-M 'P -1'
_audit_creation_method SHELXL-97
_cell_angle_alpha 62.867(2)
_cell_angle_beta 71.010(2)
_cell_angle_gamma 78.653(2)
_cell_formula_units_Z 2
_cell_length_a 9.2559(8)
_cell_length_b 10.9527(9)
_cell_length_c 11.6466(10)
_cell_measurement_reflns_used 2150
_cell_measurement_temperature 293(2)
_cell_measurement_theta_max 25.0
_cell_measurement_theta_min 2.93
_cell_volume 991.93(15)
_computing_cell_refinement 'SAINT (Siemens, 1996)'
_computing_data_collection 'SMART (Siemens, 1996)'
_computing_data_reduction SAINT
_computing_molecular_graphics 'ZORTEP (Zsolnai, 1997)'
_computing_publication_material 'SHELXL97, PARST (Nardelli, 1983b, 1995) and PLATON (Spek, 1999)'
_computing_structure_refinement 'SHELXL97 (Sheldrick, 1997)'
_computing_structure_solution 'SHELXS97 (Sheldrick, 1997)'
_diffrn_ambient_temperature 293(2)
_diffrn_detector_area_resol_mean 8.33
_diffrn_measurement_device_type
;
Siemens SMART CCD area-detector
;
_diffrn_measurement_method \w
_diffrn_radiation_monochromator graphite
_diffrn_radiation_source 'fine-focus sealed tube'
_diffrn_radiation_type MoK\a
_diffrn_radiation_wavelength .71073
_diffrn_reflns_av_R_equivalents .0269
_diffrn_reflns_av_sigmaI/netI .0581
_diffrn_reflns_limit_h_max 10
_diffrn_reflns_limit_h_min -10
_diffrn_reflns_limit_k_max 13
_diffrn_reflns_limit_k_min -11
_diffrn_reflns_limit_l_max 13
_diffrn_reflns_limit_l_min -10
_diffrn_reflns_number 5316
_diffrn_reflns_theta_max 25.00
_diffrn_reflns_theta_min 2.04
_diffrn_standards_decay_% 1
_exptl_absorpt_coefficient_mu .212
_exptl_absorpt_correction_type none
_exptl_crystal_colour colourless
_exptl_crystal_density_diffrn 1.299
_exptl_crystal_density_meas ?
_exptl_crystal_density_method none
_exptl_crystal_description rectangular
_exptl_crystal_F_000 404
_exptl_crystal_size_max .42
_exptl_crystal_size_mid .16
_exptl_crystal_size_min .14
_refine_diff_density_max .377
_refine_diff_density_min -.461
_refine_ls_extinction_coef .020(5)
_refine_ls_extinction_method SHELXL97
_refine_ls_goodness_of_fit_ref 1.026
_refine_ls_hydrogen_treatment constr
_refine_ls_matrix_type full
_refine_ls_number_parameters 254
_refine_ls_number_reflns 3387
_refine_ls_number_restraints 0
_refine_ls_restrained_S_all 1.026
_refine_ls_R_factor_all .1031
_refine_ls_R_factor_gt .0646
_refine_ls_shift/su_max <0.001
_refine_ls_shift/su_mean <0.001
_refine_ls_structure_factor_coef Fsqd
_refine_ls_weighting_details 'calc w = 1/[\s^2^(Fo^2^)+(0.0861P)^2^+0.4816P] where P = (Fo^2^+2Fc^2^)/3'
_refine_ls_weighting_scheme calc
_refine_ls_wR_factor_ref .1911
_reflns_number_gt 2158
_reflns_number_total 3387
_reflns_threshold_expression I>2\s(I)
_cod_data_source_file na1498.cif
_cod_data_source_block I
_cod_depositor_comments
;
The following automatic conversions were performed:
'_symmetry_cell_setting' value 'Triclinic' changed to 'triclinic'
according to '/home/saulius/struct/CIF-dictionaries/cif_core.dic'
dictionary named 'cif_core.dic' version 2.4.1 from 2010-06-29.

Automatic conversion script
Id: cif_fix_enum 1527 2010-12-29 10:47:43Z saulius 

The following automatic conversions were performed:

'_symmetry_cell_setting' value 'Triclinic' changed to 'triclinic'
according to /home/saulius/struct/CIF-dictionaries/cif_core.dic
dictionary named 'cif_core.dic' version 2.4.1 from 2010-06-29.

Automatic conversion script
Id: cif_fix_values 1715 2011-07-08 13:25:40Z adriana 

The following automatic conversions were performed:

'_exptl_crystal_density_meas' value 'not measured' was changed to '?'
- the value is perceived as not measured.

Automatic conversion script
Id: cif_fix_values 3008 2015-01-20 13:52:24Z robertas 
;
_cod_database_code 2012098
_cod_database_fobs_code 2012098

loop_
_symmetry_equiv_pos_as_xyz
'x, y, z'
'-x, -y, -z'

loop_
_atom_site_label
_atom_site_fract_x
_atom_site_fract_y
_atom_site_fract_z
_atom_site_U_iso_or_equiv
_atom_site_adp_type
_atom_site_calc_flag
_atom_site_refinement_flags
_atom_site_occupancy
_atom_site_disorder_assembly
_atom_site_disorder_group
_atom_site_type_symbol
Cl1 .6903(2) .73628(14) .03835(16) .1317(7) Uani d . 1 . . Cl
O1 .3169(2) 1.2410(2) .3998(2) .0503(6) Uani d . 1 . . O
O2 .3142(3) 1.4644(3) .1147(2) .0682(8) Uani d . 1 . . O
N1 .3461(3) 1.1339(3) .3586(3) .0463(7) Uani d . 1 . . N
C1 .4198(3) 1.3501(3) .3026(3) .0415(7) Uani d . 1 . . C
C2 .4678(3) 1.1544(3) .2614(3) .0398(7) Uani d . 1 . . C
C3 .5436(3) 1.2848(3) .2192(3) .0380(7) Uani d . 1 . . C
H3 .5529 1.3426 .1238 .046 Uiso calc R 1 . . H
C4 .4717(4) 1.4044(4) .3807(4) .0638(10) Uani d . 1 . . C
H4A .5309 1.3322 .4365 .077 Uiso calc R 1 . . H
H4B .5376 1.4796 .3184 .077 Uiso calc R 1 . . H
C5 .3408(4) 1.4532(4) .4663(4) .0665(11) Uani d . 1 . . C
H5A .2880 1.3742 .5400 .080 Uiso calc R 1 . . H
H5B .3800 1.4981 .5043 .080 Uiso calc R 1 . . H
C6 .2306(4) 1.5484(4) .3968(4) .0687(11) Uani d . 1 . . C
C7 .1357(6) 1.6373(5) .4475(6) .0998(17) Uani d . 1 . . C
H7 .1428 1.6361 .5258 .120 Uiso calc R 1 . . H
C8 .0321(7) 1.7264(6) .3841(8) .121(2) Uani d . 1 . . C
H8 -.0312 1.7847 .4202 .145 Uiso calc R 1 . . H
C9 .0198(6) 1.7316(5) .2672(7) .115(2) Uani d . 1 . . C
H9 -.0502 1.7941 .2240 .138 Uiso calc R 1 . . H
C10 .1108(4) 1.6443(4) .2149(5) .0795(13) Uani d . 1 . . C
H10 .1014 1.6463 .1369 .095 Uiso calc R 1 . . H
C11 .2175(4) 1.5523(3) .2786(4) .0569(9) Uani d . 1 . . C
C12 .3167(3) 1.4598(3) .2206(3) .0458(8) Uani d . 1 . . C
C13 .5241(4) 1.0531(3) .2050(3) .0486(8) Uani d . 1 . . C
C14 .4494(5) .9323(4) .2608(4) .0753(12) Uani d . 1 . . C
H14 .3632 .9164 .3335 .090 Uiso calc R 1 . . H
C15 .5023(6) .8359(4) .2089(5) .0936(15) Uani d . 1 . . C
H15 .4517 .7554 .2465 .112 Uiso calc R 1 . . H
C16 .6280(6) .8587(4) .1030(5) .0795(12) Uani d . 1 . . C
C17 .7043(5) .9766(5) .0459(5) .0815(12) Uani d . 1 . . C
H17 .7907 .9913 -.0265 .098 Uiso calc R 1 . . H
C18 .6512(4) 1.0734(4) .0975(4) .0682(10) Uani d . 1 . . C
H18 .7024 1.1537 .0589 .082 Uiso calc R 1 . . H
C19 .7000(3) 1.2567(3) .2436(3) .0400(7) Uani d . 1 . . C
C20 .8095(3) 1.3540(3) .1633(3) .0501(8) Uani d . 1 . . C
H20 .7869 1.4342 .0934 .060 Uiso calc R 1 . . H
C21 .9513(4) 1.3322(4) .1867(4) .0672(10) Uani d . 1 . . C
H21 1.0236 1.3979 .1326 .081 Uiso calc R 1 . . H
C22 .9862(4) 1.2138(4) .2894(4) .0701(11) Uani d . 1 . . C
H22 1.0824 1.1987 .3042 .084 Uiso calc R 1 . . H
C23 .8785(4) 1.1183(4) .3700(4) .0705(11) Uani d . 1 . . C
H23 .9014 1.0387 .4403 .085 Uiso calc R 1 . . H
C24 .7363(4) 1.1394(3) .3475(3) .0554(9) Uani d . 1 . . C
H24 .6641 1.0739 .4030 .066 Uiso calc R 1 . . H

loop_
_atom_site_aniso_label
_atom_site_aniso_U_11
_atom_site_aniso_U_22
_atom_site_aniso_U_33
_atom_site_aniso_U_12
_atom_site_aniso_U_13
_atom_site_aniso_U_23
Cl1 .1915(17) .0886(9) .1280(12) .0311(10) -.0373(11) -.0759(9)
O1 .0518(13) .0495(13) .0433(12) -.0087(10) -.0041(10) -.0181(10)
O2 .0668(16) .0817(18) .0579(15) .0166(13) -.0316(13) -.0294(14)
N1 .0443(15) .0444(14) .0479(15) -.0079(11) -.0112(13) -.0165(12)
C1 .0389(15) .0493(17) .0408(16) -.0078(13) -.0106(13) -.0208(14)
C2 .0359(15) .0444(17) .0431(16) -.0053(13) -.0142(13) -.0183(14)
C3 .0347(15) .0419(16) .0363(15) -.0056(12) -.0116(12) -.0130(13)
C4 .055(2) .087(3) .074(2) -.0053(19) -.0220(18) -.051(2)
C5 .058(2) .100(3) .077(3) -.006(2) -.0195(19) -.065(2)
C6 .057(2) .070(2) .090(3) -.0179(19) .005(2) -.053(2)
C7 .079(3) .103(4) .133(4) -.018(3) .015(3) -.087(4)
C8 .087(4) .085(4) .169(6) -.013(3) .038(4) -.082(4)
C9 .079(3) .069(3) .142(5) .018(3) .003(4) -.031(3)
C10 .061(2) .055(2) .092(3) .0094(19) -.005(2) -.021(2)
C11 .0466(19) .0490(19) .069(2) -.0086(15) -.0032(17) -.0263(18)
C12 .0437(17) .0444(17) .0501(19) -.0051(14) -.0115(15) -.0202(15)
C13 .0497(18) .0474(18) .0513(19) -.0038(14) -.0162(15) -.0210(15)
C14 .088(3) .061(2) .074(3) -.024(2) .001(2) -.034(2)
C15 .131(4) .057(2) .096(3) -.022(3) -.009(3) -.043(2)
C16 .104(3) .060(2) .083(3) .015(2) -.029(3) -.042(2)
C17 .075(3) .088(3) .082(3) .000(2) -.002(2) -.051(3)
C18 .064(2) .071(2) .072(2) -.0125(19) -.0010(19) -.040(2)
C19 .0337(15) .0453(17) .0395(16) -.0060(13) -.0092(13) -.0155(14)
C20 .0417(17) .0521(18) .0496(18) -.0108(15) -.0113(14) -.0132(15)
C21 .0438(19) .084(3) .070(2) -.0222(18) -.0118(18) -.024(2)
C22 .0384(18) .098(3) .078(3) -.0026(19) -.0254(18) -.035(2)
C23 .056(2) .071(2) .077(3) .0044(19) -.038(2) -.016(2)
C24 .0482(18) .054(2) .055(2) -.0109(15) -.0212(16) -.0079(16)

loop_
_atom_type_symbol
_atom_type_description
_atom_type_scat_dispersion_real
_atom_type_scat_dispersion_imag
_atom_type_scat_source
C C .0033 .0016 'International Tables Vol C Tables 4.2.6.8 and 6.1.1.4'
H H .0000 .0000 'International Tables Vol C Tables 4.2.6.8 and 6.1.1.4'
N N .0061 .0033 'International Tables Vol C Tables 4.2.6.8 and 6.1.1.4'
O O .0106 .0060 'International Tables Vol C Tables 4.2.6.8 and 6.1.1.4'
Cl Cl .1484 .1585 'International Tables Vol C Tables 4.2.6.8 and 6.1.1.4'

loop_
_geom_angle_atom_site_label_1
_geom_angle_atom_site_label_2
_geom_angle_atom_site_label_3
_geom_angle
_geom_angle_publ_flag
N1 O1 C1 108.8(2) yes
C2 N1 O1 110.0(2) yes
O1 C1 C4 107.3(3) yes
O1 C1 C3 105.2(2) yes
C4 C1 C3 117.2(2) ?
O1 C1 C12 103.5(2) yes
C4 C1 C12 110.1(3) ?
C3 C1 C12 112.3(2) ?
N1 C2 C13 119.7(3) yes
N1 C2 C3 114.0(3) yes
C13 C2 C3 126.3(3) ?
C19 C3 C2 112.8(2) ?
C19 C3 C1 116.2(2) ?
C2 C3 C1 99.7(2) ?
C5 C4 C1 112.0(3) ?
C6 C5 C4 114.4(3) ?
C7 C6 C11 118.4(4) ?
C7 C6 C5 120.1(4) ?
C11 C6 C5 121.4(3) ?
C8 C7 C6 120.9(6) ?
C7 C8 C9 120.9(5) ?
C10 C9 C8 119.8(5) ?
C9 C10 C11 120.0(5) ?
C10 C11 C6 119.9(4) ?
C10 C11 C12 119.7(4) ?
C6 C11 C12 120.3(3) ?
O2 C12 C11 122.4(3) yes
O2 C12 C1 120.1(3) yes
C11 C12 C1 117.4(3) ?
C18 C13 C14 118.3(3) ?
C18 C13 C2 121.6(3) ?
C14 C13 C2 120.1(3) ?
C15 C14 C13 120.5(4) ?
C16 C15 C14 119.9(4) ?
C15 C16 C17 121.0(4) ?
C15 C16 Cl1 118.8(4) ?
C17 C16 Cl1 120.2(4) ?
C16 C17 C18 119.1(4) ?
C13 C18 C17 121.2(4) ?
C24 C19 C20 118.4(3) ?
C24 C19 C3 122.0(3) ?
C20 C19 C3 119.6(3) ?
C21 C20 C19 120.4(3) ?
C22 C21 C20 120.3(3) ?
C23 C22 C21 119.6(3) ?
C22 C23 C24 120.4(3) ?
C19 C24 C23 120.8(3) ?

loop_
_geom_bond_atom_site_label_1
_geom_bond_atom_site_label_2
_geom_bond_site_symmetry_2
_geom_bond_distance
_geom_bond_publ_flag
Cl1 C16 . 1.741(4) yes
O1 N1 . 1.407(3) yes
O1 C1 . 1.459(4) yes
O2 C12 . 1.218(4) yes
N1 C2 . 1.281(4) yes
C1 C4 . 1.518(4) ?
C1 C3 . 1.535(4) ?
C1 C12 . 1.536(4) ?
C2 C13 . 1.466(4) ?
C2 C3 . 1.517(4) ?
C3 C19 . 1.511(4) ?
C4 C5 . 1.481(5) ?
C5 C6 . 1.461(6) ?
C6 C7 . 1.385(6) ?
C6 C11 . 1.402(5) ?
C7 C8 . 1.360(9) ?
C8 C9 . 1.379(9) ?
C9 C10 . 1.369(7) ?
C10 C11 . 1.394(5) ?
C11 C12 . 1.476(5) ?
C13 C18 . 1.375(5) ?
C13 C14 . 1.390(5) ?
C14 C15 . 1.381(5) ?
C15 C16 . 1.356(6) ?
C16 C17 . 1.371(6) ?
C17 C18 . 1.382(5) ?
C19 C24 . 1.380(4) ?
C19 C20 . 1.391(4) ?
C20 C21 . 1.380(5) ?
C21 C22 . 1.374(5) ?
C22 C23 . 1.369(5) ?
C23 C24 . 1.380(5) ?

loop_
_geom_hbond_atom_site_label_D
_geom_hbond_atom_site_label_H
_geom_hbond_atom_site_label_A
_geom_hbond_site_symmetry_A
_geom_hbond_distance_DH
_geom_hbond_distance_HA
_geom_hbond_distance_DA
_geom_hbond_angle_DHA
_geom_hbond_publ_flag
C5 H5A O1 1_555 .97 2.57 2.831(6) 95 yes
C3 H3 O2 1_555 .98 2.35 2.777(4) 105 yes
C22 H22 N1 1_655 .93 2.60 3.531(5) 175 yes

loop_
_geom_torsion_atom_site_label_1
_geom_torsion_atom_site_label_2
_geom_torsion_atom_site_label_3
_geom_torsion_atom_site_label_4
_geom_torsion
C1 O1 N1 C2 9.9(3)
N1 O1 C1 C4 -140.5(2)
N1 O1 C1 C3 -15.0(3)
N1 O1 C1 C12 103.0(2)
O1 N1 C2 C13 177.8(2)
O1 N1 C2 C3 -.1(3)
N1 C2 C3 C19 115.1(3)
C13 C2 C3 C19 -62.7(4)
N1 C2 C3 C1 -8.8(3)
C13 C2 C3 C1 173.4(3)
O1 C1 C3 C19 -107.8(3)
C4 C1 C3 C19 11.2(4)
C12 C1 C3 C19 140.2(3)
O1 C1 C3 C2 13.6(3)
C4 C1 C3 C2 132.7(3)
C12 C1 C3 C2 -98.3(3)
O1 C1 C4 C5 -56.9(4)
C3 C1 C4 C5 -174.8(3)
C12 C1 C4 C5 55.1(4)
C1 C4 C5 C6 -50.7(5)
C4 C5 C6 C7 -157.5(4)
C4 C5 C6 C11 22.8(5)
C11 C6 C7 C8 -.1(6)
C5 C6 C7 C8 -179.8(4)
C6 C7 C8 C9 -.6(8)
C7 C8 C9 C10 1.2(9)
C8 C9 C10 C11 -1.1(7)
C9 C10 C11 C6 .5(6)
C9 C10 C11 C12 -179.2(4)
C7 C6 C11 C10 .1(5)
C5 C6 C11 C10 179.8(3)
C7 C6 C11 C12 179.8(3)
C5 C6 C11 C12 -.4(5)
C10 C11 C12 O2 3.4(5)
C6 C11 C12 O2 -176.3(3)
C10 C11 C12 C1 -173.6(3)
C6 C11 C12 C1 6.7(4)
O1 C1 C12 O2 -96.1(3)
C4 C1 C12 O2 149.5(3)
C3 C1 C12 O2 16.9(4)
O1 C1 C12 C11 80.9(3)
C4 C1 C12 C11 -33.5(4)
C3 C1 C12 C11 -166.1(3)
N1 C2 C13 C18 177.7(3)
C3 C2 C13 C18 -4.7(5)
N1 C2 C13 C14 -2.9(5)
C3 C2 C13 C14 174.8(3)
C18 C13 C14 C15 .0(6)
C2 C13 C14 C15 -179.5(4)
C13 C14 C15 C16 .1(7)
C14 C15 C16 C17 .0(8)
C14 C15 C16 Cl1 -179.1(4)
C15 C16 C17 C18 -.2(7)
Cl1 C16 C17 C18 178.9(3)
C14 C13 C18 C17 -.2(6)
C2 C13 C18 C17 179.3(4)
C16 C17 C18 C13 .3(7)
C2 C3 C19 C24 -30.8(4)
C1 C3 C19 C24 83.4(4)
C2 C3 C19 C20 152.1(3)
C1 C3 C19 C20 -93.6(3)
C24 C19 C20 C21 .8(5)
C3 C19 C20 C21 177.9(3)
C19 C20 C21 C22 .2(6)
C20 C21 C22 C23 -1.0(6)
C21 C22 C23 C24 .8(7)
C20 C19 C24 C23 -.9(5)
C3 C19 C24 C23 -178.0(3)
C22 C23 C24 C19 .1(6)
